data_4317433
loop_
_publ_author_name
'Robert P. Davies'
'M. Giovanna Martinelli'

_publ_section_title
;
 Synthetic and Structural Studies of Lithium Complexes of Selenophosphorus
 Ligands
;
_journal_name_full 'Inorganic Chemistry'
_journal_page_first 348
_journal_page_last 352
_journal_paper_doi 10.1021/ic010835q
_journal_volume 41
_journal_year 2002
_chemical_formula_sum 'C39.5 H90 Li4 N8 P2 Se6'
_chemical_formula_weight 1240.66
_chemical_name_systematic
;
  ?
;
_space_group_IT_number 88
_symmetry_cell_setting tetragonal
_symmetry_space_group_name_Hall '-I 4ad'
_symmetry_space_group_name_H-M 'I 41/a :2'
_atom_sites_solution_hydrogens geom
_atom_sites_solution_primary direct
_atom_sites_solution_secondary difmap
_audit_creation_method SHELXL-97
_cell_angle_alpha 90.00
_cell_angle_beta 90.00
_cell_angle_gamma 90.00
_cell_formula_units_Z 16
_cell_length_a 37.2074(5)
_cell_length_b 37.2074(5)
_cell_length_c 17.2586(3)
_cell_measurement_temperature 180(2)
_cell_volume 23892.6(6)
_computing_structure_refinement 'SHELXL-97 (Sheldrick, 1997)'
_computing_structure_solution 'SHELXS-97 (Sheldrick, 1990)'
_diffrn_ambient_temperature 180(2)
_diffrn_measured_fraction_theta_full 0.998
_diffrn_measured_fraction_theta_max 0.998
_diffrn_radiation_monochromator graphite
_diffrn_radiation_source 'fine-focus sealed tube'
_diffrn_radiation_type MoK\a
_diffrn_radiation_wavelength 0.71070
_diffrn_reflns_av_R_equivalents 0.0565
_diffrn_reflns_av_sigmaI/netI 0.0710
_diffrn_reflns_limit_h_max 44
_diffrn_reflns_limit_h_min 0
_diffrn_reflns_limit_k_max 31
_diffrn_reflns_limit_k_min -30
_diffrn_reflns_limit_l_max 20
_diffrn_reflns_limit_l_min 0
_diffrn_reflns_number 20646
_diffrn_reflns_theta_full 25.02
_diffrn_reflns_theta_max 25.02
_diffrn_reflns_theta_min 2.93
_exptl_absorpt_coefficient_mu 3.761
_exptl_absorpt_correction_T_max 0.6611
_exptl_absorpt_correction_T_min 0.6024
_exptl_crystal_density_diffrn 1.380
_exptl_crystal_density_method 'not measured'
_exptl_crystal_F_000 10064
_exptl_crystal_size_max 0.15
_exptl_crystal_size_mid 0.12
_exptl_crystal_size_min 0.12
_refine_diff_density_max 0.603
_refine_diff_density_min -0.466
_refine_diff_density_rms 0.064
_refine_ls_extinction_method none
_refine_ls_goodness_of_fit_ref 1.010
_refine_ls_hydrogen_treatment mixed
_refine_ls_matrix_type full
_refine_ls_number_parameters 605
_refine_ls_number_reflns 10525
_refine_ls_number_restraints 182
_refine_ls_restrained_S_all 1.008
_refine_ls_R_factor_all 0.0972
_refine_ls_R_factor_gt 0.0460
_refine_ls_shift/su_max 0.004
_refine_ls_shift/su_mean 0.000
_refine_ls_structure_factor_coef Fsqd
_refine_ls_weighting_details 'calc w=1/[\s^2^(Fo^2^)+(0.0332P)^2^+41.4596P] where P=(Fo^2^+2Fc^2^)/3'
_refine_ls_weighting_scheme calc
_refine_ls_wR_factor_gt 0.0907
_refine_ls_wR_factor_ref 0.1057
_reflns_number_gt 6384
_reflns_number_total 10525
_reflns_threshold_expression >2sigma(I)
_cod_data_source_file ic010835q_3.cif
_cod_data_source_block 3
_cod_depositor_comments
;
The following automatic conversions were performed:

'_symmetry_cell_setting' value 'Tetragonal' changed to 'tetragonal'
according to the built-in table from CIF Core dictionary named
'cif_core.dic' version 2.4.1 from 2010-06-29.

Automatic conversion script
Id: cif_fix_values 1646 2011-03-28 12:23:43Z adriana 
;
_cod_original_sg_symbol_H-M 'I 41/a'
_cod_original_formula_sum 'C39.50 H90 Li4 N8 P2 Se6'
_cod_database_code 4317433

loop_
_symmetry_equiv_pos_as_xyz
'x, y, z'
'-x, -y+1/2, z'
'-y+3/4, x+1/4, z+1/4'
'y+1/4, -x+1/4, z+1/4'
'x+1/2, y+1/2, z+1/2'
'-x+1/2, -y+1, z+1/2'
'-y+5/4, x+3/4, z+3/4'
'y+3/4, -x+3/4, z+3/4'
'-x, -y, -z'
'x, y-1/2, -z'
'y-3/4, -x-1/4, -z-1/4'
'-y-1/4, x-1/4, -z-1/4'
'-x+1/2, -y+1/2, -z+1/2'
'x+1/2, y, -z+1/2'
'y-1/4, -x+1/4, -z+1/4'
'-y+1/4, x+1/4, -z+1/4'

loop_
_atom_site_label
_atom_site_type_symbol
_atom_site_fract_x
_atom_site_fract_y
_atom_site_fract_z
_atom_site_U_iso_or_equiv
_atom_site_adp_type
_atom_site_occupancy
_atom_site_symmetry_multiplicity
_atom_site_calc_flag
_atom_site_refinement_flags
_atom_site_disorder_assembly
_atom_site_disorder_group
Se1 Se 0.689317(14) 0.407515(15) 0.06038(3) 0.06004(15) Uani 1 1 d . . .
P1 P 0.63756(3) 0.38114(3) 0.04531(7) 0.0507(3) Uani 1 1 d . . .
N1 N 0.72162(10) 0.36409(10) -0.1548(2) 0.0534(10) Uani 1 1 d . . .
C1 C 0.64055(15) 0.33490(13) 0.0853(3) 0.0648(14) Uani 1 1 d . . .
H1A H 0.6178 0.3223 0.0709 0.078 Uiso 1 1 calc R . .
Li1 Li 0.6900(2) 0.3979(2) -0.0876(5) 0.054(2) Uani 1 1 d . . .
Se2 Se 0.625549(13) 0.373119(15) -0.07869(3) 0.05949(15) Uani 1 1 d . . .
P2 P 0.66352(4) 0.33483(4) 0.53416(8) 0.0590(4) Uani 1 1 d . A .
N2 N 0.70857(11) 0.43965(11) -0.1544(2) 0.0595(11) Uani 1 1 d . . .
C2 C 0.64321(18) 0.33353(16) 0.1705(3) 0.0853(18) Uani 1 1 d . . .
H2A H 0.6228 0.3467 0.1938 0.102 Uiso 1 1 calc R . .
H2B H 0.6657 0.3453 0.1875 0.102 Uiso 1 1 calc R . .
Li2 Li 0.5664(2) 0.4001(2) -0.0323(6) 0.069(2) Uani 1 1 d . . .
Se3 Se 0.592770(14) 0.407487(15) 0.10245(3) 0.06516(16) Uani 1 1 d . . .
N3 N 0.54011(12) 0.44017(12) -0.0957(3) 0.0666(12) Uani 1 1 d . . .
C3 C 0.6428(2) 0.29387(17) 0.1986(4) 0.111(3) Uani 1 1 d . . .
H3A H 0.6450 0.2930 0.2557 0.133 Uiso 1 1 calc R . .
H3B H 0.6199 0.2823 0.1836 0.133 Uiso 1 1 calc R . .
Li3 Li 0.6607(3) 0.2607(3) 0.4601(6) 0.076(3) Uani 1 1 d . A .
Se4 Se 0.652877(15) 0.325664(14) 0.40965(3) 0.06030(16) Uani 1 1 d . A .
N4 N 0.52075(12) 0.36790(13) -0.0481(3) 0.0743(13) Uani 1 1 d . . .
C4 C 0.6742(2) 0.27404(18) 0.1616(4) 0.119(3) Uani 1 1 d . . .
H4A H 0.6970 0.2855 0.1776 0.143 Uiso 1 1 calc R . .
H4B H 0.6745 0.2489 0.1802 0.143 Uiso 1 1 calc R . .
Li4 Li 0.6969(3) 0.3787(3) 0.4024(5) 0.072(3) Uani 1 1 d . . .
Se5 Se 0.698501(17) 0.380893(17) 0.55101(3) 0.0787(2) Uani 1 1 d . A .
N5 N 0.61767(12) 0.22489(11) 0.4383(3) 0.0679(12) Uani 1 1 d . A .
C5 C 0.6718(2) 0.27427(17) 0.0784(4) 0.099(2) Uani 1 1 d . . .
H5A H 0.6496 0.2618 0.0618 0.118 Uiso 1 1 calc R . .
H5B H 0.6926 0.2614 0.0560 0.118 Uiso 1 1 calc R . .
Se6 Se 0.681479(17) 0.285391(17) 0.58868(3) 0.07580(19) Uani 1 1 d . . .
N6 N 0.69408(13) 0.22356(13) 0.4059(3) 0.0766(13) Uani 1 1 d . . .
C6 C 0.67133(15) 0.31351(14) 0.0490(4) 0.0773(17) Uani 1 1 d . . .
H6A H 0.6945 0.3252 0.0619 0.093 Uiso 1 1 calc R . .
H6B H 0.6687 0.3136 -0.0080 0.093 Uiso 1 1 calc R . .
N7 N 0.74540(12) 0.37099(14) 0.3471(3) 0.0745(13) Uani 1 1 d DU B .
C7 C 0.74292(15) 0.33895(15) -0.1072(3) 0.0809(17) Uani 1 1 d . . .
H7A H 0.7579 0.3240 -0.1411 0.121 Uiso 1 1 calc R . .
H7B H 0.7267 0.3236 -0.0772 0.121 Uiso 1 1 calc R . .
H7C H 0.7584 0.3526 -0.0719 0.121 Uiso 1 1 calc R . .
N8 N 0.69062(11) 0.42614(11) 0.3383(2) 0.0646(11) Uani 1 1 d . B .
C8 C 0.69904(15) 0.34197(15) -0.2070(4) 0.0829(18) Uani 1 1 d . . .
H8A H 0.7145 0.3262 -0.2381 0.124 Uiso 1 1 calc R . .
H8B H 0.6853 0.3577 -0.2415 0.124 Uiso 1 1 calc R . .
H8C H 0.6825 0.3274 -0.1761 0.124 Uiso 1 1 calc R . .
C9 C 0.74415(15) 0.38810(13) -0.1992(3) 0.0706(16) Uani 1 1 d . . .
H9A H 0.7527 0.3757 -0.2465 0.085 Uiso 1 1 calc R . .
H9B H 0.7654 0.3949 -0.1681 0.085 Uiso 1 1 calc R . .
C10 C 0.72379(18) 0.42127(14) -0.2215(3) 0.0823(18) Uani 1 1 d . . .
H10A H 0.7401 0.4379 -0.2492 0.099 Uiso 1 1 calc R . .
H10B H 0.7041 0.4146 -0.2575 0.099 Uiso 1 1 calc R . .
C11 C 0.68016(17) 0.46435(17) -0.1762(4) 0.102(2) Uani 1 1 d . . .
H11A H 0.6902 0.4838 -0.2078 0.154 Uiso 1 1 calc R . .
H11B H 0.6692 0.4745 -0.1295 0.154 Uiso 1 1 calc R . .
H11C H 0.6619 0.4515 -0.2062 0.154 Uiso 1 1 calc R . .
C12 C 0.73703(17) 0.45992(16) -0.1133(4) 0.096(2) Uani 1 1 d . . .
H12A H 0.7451 0.4799 -0.1459 0.144 Uiso 1 1 calc R . .
H12B H 0.7573 0.4439 -0.1025 0.144 Uiso 1 1 calc R . .
H12C H 0.7274 0.4693 -0.0645 0.144 Uiso 1 1 calc R . .
C13 C 0.52598(18) 0.46740(16) -0.0422(4) 0.094(2) Uani 1 1 d . . .
H13A H 0.5101 0.4838 -0.0704 0.142 Uiso 1 1 calc R . .
H13B H 0.5460 0.4810 -0.0196 0.142 Uiso 1 1 calc R . .
H13C H 0.5124 0.4556 -0.0007 0.142 Uiso 1 1 calc R . .
C14 C 0.56154(18) 0.45770(17) -0.1556(4) 0.096(2) Uani 1 1 d . . .
H14A H 0.5465 0.4748 -0.1840 0.144 Uiso 1 1 calc R . .
H14B H 0.5708 0.4396 -0.1916 0.144 Uiso 1 1 calc R . .
H14C H 0.5817 0.4705 -0.1315 0.144 Uiso 1 1 calc R . .
C15 C 0.51030(17) 0.42003(18) -0.1312(4) 0.0866(19) Uani 1 1 d . . .
H15A H 0.5193 0.4075 -0.1779 0.104 Uiso 1 1 calc R . .
H15B H 0.4915 0.4372 -0.1479 0.104 Uiso 1 1 calc R . .
C16 C 0.49397(15) 0.39313(19) -0.0777(4) 0.093(2) Uani 1 1 d . . .
H16A H 0.4826 0.4058 -0.0337 0.112 Uiso 1 1 calc R . .
H16B H 0.4750 0.3797 -0.1056 0.112 Uiso 1 1 calc R . .
C17 C 0.50802(18) 0.35140(18) 0.0246(4) 0.104(2) Uani 1 1 d . . .
H17A H 0.4843 0.3407 0.0162 0.156 Uiso 1 1 calc R . .
H17B H 0.5064 0.3698 0.0650 0.156 Uiso 1 1 calc R . .
H17C H 0.5250 0.3327 0.0409 0.156 Uiso 1 1 calc R . .
C18 C 0.52850(17) 0.33934(16) -0.1048(4) 0.094(2) Uani 1 1 d . . .
H18A H 0.5066 0.3254 -0.1145 0.141 Uiso 1 1 calc R . .
H18B H 0.5472 0.3235 -0.0842 0.141 Uiso 1 1 calc R . .
H18C H 0.5368 0.3502 -0.1533 0.141 Uiso 1 1 calc R . .
C19 C 0.61952(14) 0.34616(18) 0.5764(3) 0.0781(18) Uani 1 1 d D . .
H19A H 0.6135 0.3686 0.5471 0.094 Uiso 0.586(6) 1 calc PR A 1
H19B H 0.6042 0.3256 0.5637 0.094 Uiso 0.414(6) 1 d PR A 2
C20 C 0.6203(3) 0.3606(3) 0.6609(6) 0.063(3) Uani 0.586(6) 1 d PDU A 1
H20A H 0.6304 0.3418 0.6952 0.076 Uiso 0.586(6) 1 calc PR A 1
H20B H 0.6365 0.3817 0.6633 0.076 Uiso 0.586(6) 1 calc PR A 1
C21 C 0.5836(3) 0.3714(3) 0.6910(7) 0.076(3) Uani 0.586(6) 1 d PDU A 1
H21A H 0.5768 0.3947 0.6679 0.091 Uiso 0.586(6) 1 calc PR A 1
H21B H 0.5850 0.3747 0.7479 0.091 Uiso 0.586(6) 1 calc PR A 1
C22 C 0.5544(3) 0.3439(3) 0.6730(6) 0.089(3) Uani 0.586(6) 1 d PDU A 1
H22A H 0.5309 0.3531 0.6914 0.107 Uiso 0.586(6) 1 calc PR A 1
H22B H 0.5596 0.3212 0.7008 0.107 Uiso 0.586(6) 1 calc PR A 1
C23 C 0.5524(2) 0.3366(3) 0.5860(6) 0.088(3) Uani 0.586(6) 1 d PDU A 1
H23A H 0.5453 0.3588 0.5583 0.106 Uiso 0.586(6) 1 calc PR A 1
H23B H 0.5339 0.3180 0.5755 0.106 Uiso 0.586(6) 1 calc PR A 1
C24 C 0.5894(2) 0.3236(2) 0.5561(5) 0.071(3) Uani 0.586(6) 1 d PDU A 1
H24A H 0.5939 0.2992 0.5769 0.085 Uiso 0.586(6) 1 calc PR A 1
H24B H 0.5883 0.3216 0.4990 0.085 Uiso 0.586(6) 1 calc PR A 1
C20' C 0.6249(4) 0.3424(4) 0.6674(6) 0.053(4) Uani 0.414(6) 1 d PDU A 2
H20C H 0.6347 0.3183 0.6798 0.064 Uiso 0.414(6) 1 calc PR A 2
H20D H 0.6422 0.3607 0.6859 0.064 Uiso 0.414(6) 1 calc PR A 2
C21' C 0.5886(4) 0.3475(4) 0.7080(8) 0.075(3) Uani 0.414(6) 1 d PDU A 2
H21C H 0.5736 0.3258 0.7005 0.090 Uiso 0.414(6) 1 calc PR A 2
H21D H 0.5925 0.3507 0.7643 0.090 Uiso 0.414(6) 1 calc PR A 2
C22' C 0.5690(5) 0.3804(5) 0.6754(9) 0.081(4) Uani 0.414(6) 1 d PDU A 2
H22C H 0.5448 0.3820 0.6994 0.097 Uiso 0.414(6) 1 calc PR A 2
H22D H 0.5825 0.4024 0.6891 0.097 Uiso 0.414(6) 1 calc PR A 2
C23' C 0.5650(3) 0.3782(4) 0.5879(8) 0.088(4) Uani 0.414(6) 1 d PDU A 2
H23C H 0.5529 0.4003 0.5688 0.106 Uiso 0.414(6) 1 calc PR A 2
H23D H 0.5496 0.3574 0.5744 0.106 Uiso 0.414(6) 1 calc PR A 2
C24' C 0.6017(3) 0.3743(3) 0.5475(7) 0.073(4) Uani 0.414(6) 1 d PDU A 2
H24C H 0.5980 0.3709 0.4911 0.088 Uiso 0.414(6) 1 calc PR A 2
H24D H 0.6159 0.3965 0.5552 0.088 Uiso 0.414(6) 1 calc PR A 2
C25 C 0.59488(16) 0.21723(16) 0.5060(4) 0.0862(18) Uani 1 1 d . . .
H25A H 0.5772 0.1988 0.4924 0.129 Uiso 1 1 calc R . .
H25B H 0.5824 0.2392 0.5218 0.129 Uiso 1 1 calc R . .
H25C H 0.6099 0.2086 0.5488 0.129 Uiso 1 1 calc R . .
C26 C 0.59500(17) 0.23861(16) 0.3753(4) 0.0882(19) Uani 1 1 d . . .
H26A H 0.5770 0.2205 0.3615 0.132 Uiso 1 1 calc R . .
H26B H 0.6100 0.2438 0.3300 0.132 Uiso 1 1 calc R . .
H26C H 0.5829 0.2607 0.3922 0.132 Uiso 1 1 calc R . .
C27 C 0.63639(18) 0.19122(15) 0.4151(4) 0.0857(19) Uani 1 1 d . . .
H27A H 0.6196 0.1756 0.3858 0.103 Uiso 1 1 calc R B .
H27B H 0.6442 0.1780 0.4620 0.103 Uiso 1 1 calc R . .
C28 C 0.6685(2) 0.19973(16) 0.3658(4) 0.094(2) Uani 1 1 d . B .
H28A H 0.6809 0.1771 0.3517 0.113 Uiso 1 1 calc R . .
H28B H 0.6604 0.2114 0.3173 0.113 Uiso 1 1 calc R . .
C29 C 0.71531(18) 0.20384(19) 0.4641(4) 0.107(2) Uani 1 1 d . B .
H29A H 0.7290 0.1847 0.4385 0.161 Uiso 1 1 calc R . .
H29B H 0.6991 0.1932 0.5026 0.161 Uiso 1 1 calc R . .
H29C H 0.7319 0.2204 0.4898 0.161 Uiso 1 1 calc R . .
C30 C 0.71854(18) 0.24003(18) 0.3502(4) 0.105(2) Uani 1 1 d . B .
H30A H 0.7324 0.2212 0.3238 0.157 Uiso 1 1 calc R . .
H30B H 0.7350 0.2562 0.3774 0.157 Uiso 1 1 calc R . .
H30C H 0.7047 0.2537 0.3119 0.157 Uiso 1 1 calc R . .
C31 C 0.7723(2) 0.3551(3) 0.3996(5) 0.112(3) Uani 0.800(8) 1 d PDU B 1
H31A H 0.7963 0.3583 0.3776 0.168 Uiso 0.800(8) 1 calc PR B 1
H31B H 0.7673 0.3294 0.4059 0.168 Uiso 0.800(8) 1 calc PR B 1
H31C H 0.7710 0.3670 0.4502 0.168 Uiso 0.800(8) 1 calc PR B 1
C32 C 0.7440(3) 0.3522(3) 0.2741(5) 0.109(3) Uani 0.800(8) 1 d PDU B 1
H32A H 0.7677 0.3530 0.2493 0.163 Uiso 0.800(8) 1 calc PR B 1
H32B H 0.7262 0.3637 0.2403 0.163 Uiso 0.800(8) 1 calc PR B 1
H32C H 0.7371 0.3271 0.2831 0.163 Uiso 0.800(8) 1 calc PR B 1
C33 C 0.75401(18) 0.4097(2) 0.3330(4) 0.079(2) Uani 0.800(8) 1 d PDU B 1
H33A H 0.7762 0.4116 0.3017 0.094 Uiso 0.800(8) 1 calc PR B 1
H33B H 0.7583 0.4219 0.3832 0.094 Uiso 0.800(8) 1 calc PR B 1
C31' C 0.7796(6) 0.3849(11) 0.376(2) 0.094(9) Uani 0.200(8) 1 d PDU B 2
H31D H 0.7984 0.3812 0.3373 0.141 Uiso 0.200(8) 1 calc PR B 2
H31E H 0.7862 0.3722 0.4240 0.141 Uiso 0.200(8) 1 calc PR B 2
H31F H 0.7773 0.4106 0.3873 0.141 Uiso 0.200(8) 1 calc PR B 2
C32' C 0.7531(11) 0.3327(5) 0.329(3) 0.116(9) Uani 0.200(8) 1 d PDU B 2
H32D H 0.7756 0.3311 0.2994 0.173 Uiso 0.200(8) 1 calc PR B 2
H32E H 0.7334 0.3227 0.2979 0.173 Uiso 0.200(8) 1 calc PR B 2
H32F H 0.7554 0.3190 0.3771 0.173 Uiso 0.200(8) 1 calc PR B 2
C33' C 0.7344(8) 0.3883(5) 0.2732(11) 0.086(6) Uani 0.200(8) 1 d PDU B 2
H33C H 0.7139 0.3752 0.2500 0.103 Uiso 0.200(8) 1 calc PR B 2
H33D H 0.7546 0.3879 0.2359 0.103 Uiso 0.200(8) 1 calc PR B 2
C34 C 0.72333(15) 0.42797(17) 0.2909(3) 0.0787(17) Uani 1 1 d DU . .
H34A H 0.7296 0.4534 0.2807 0.094 Uiso 0.800(8) 1 calc PR B 1
H34B H 0.7191 0.4159 0.2405 0.094 Uiso 0.800(8) 1 calc PR B 1
H34C H 0.7424 0.4403 0.3186 0.094 Uiso 0.200(8) 1 d PR B 2
H34D H 0.7186 0.4408 0.2431 0.094 Uiso 0.200(8) 1 d PR B 2
C35 C 0.68946(19) 0.45633(17) 0.3929(4) 0.103(2) Uani 1 1 d . . .
H35A H 0.6906 0.4790 0.3641 0.154 Uiso 1 1 calc R B .
H35B H 0.7100 0.4548 0.4283 0.154 Uiso 1 1 calc R . .
H35C H 0.6671 0.4554 0.4226 0.154 Uiso 1 1 calc R . .
C36 C 0.65856(15) 0.42742(19) 0.2885(4) 0.099(2) Uani 1 1 d . . .
H36A H 0.6570 0.4511 0.2637 0.149 Uiso 1 1 calc R B .
H36B H 0.6370 0.4233 0.3200 0.149 Uiso 1 1 calc R . .
H36C H 0.6603 0.4088 0.2486 0.149 Uiso 1 1 calc R . .
C100 C 0.5093(3) 0.2478(5) 0.1607(7) 0.215(4) Uiso 0.50 1 d PGD C -1
C101 C 0.4815(3) 0.2413(6) 0.1086(9) 0.215(4) Uiso 0.50 1 d PGD C -1
H10C H 0.4583 0.2351 0.1271 0.258 Uiso 0.50 1 calc PR C -1
C102 C 0.4877(4) 0.2440(7) 0.0294(8) 0.215(4) Uiso 0.50 1 d PGD C -1
H10D H 0.4688 0.2396 -0.0062 0.258 Uiso 0.50 1 calc PR C -1
C103 C 0.5217(5) 0.2532(7) 0.0022(7) 0.215(4) Uiso 0.50 1 d PGD C -1
H10E H 0.5259 0.2550 -0.0519 0.258 Uiso 0.50 1 calc PR C -1
C104 C 0.5495(4) 0.2596(4) 0.0543(9) 0.215(4) Uiso 0.50 1 d PGD C -1
H10F H 0.5727 0.2659 0.0358 0.258 Uiso 0.50 1 calc PR C -1
C105 C 0.5433(3) 0.2569(4) 0.1335(8) 0.215(4) Uiso 0.50 1 d PGD C -1
H10G H 0.5622 0.2613 0.1691 0.258 Uiso 0.50 1 calc PR C -1
C106 C 0.5000 0.2500 0.2446(8) 0.215(4) Uiso 1 2 d SD . .
H10H H 0.4750 0.2424 0.2521 0.323 Uiso 0.50 1 calc PR C .
H10I H 0.5029 0.2748 0.2625 0.323 Uiso 0.50 1 calc PR . .
H10J H 0.5160 0.2342 0.2743 0.323 Uiso 0.50 1 calc PR . .

loop_
_atom_site_aniso_label
_atom_site_aniso_U_11
_atom_site_aniso_U_22
_atom_site_aniso_U_33
_atom_site_aniso_U_23
_atom_site_aniso_U_13
_atom_site_aniso_U_12
Se1 0.0610(3) 0.0744(4) 0.0447(3) -0.0021(3) 0.0018(3) -0.0111(3)
P1 0.0541(8) 0.0584(8) 0.0397(7) 0.0023(6) 0.0082(6) -0.0026(6)
N1 0.051(2) 0.056(2) 0.053(3) 0.002(2) 0.005(2) 0.002(2)
C1 0.080(4) 0.062(3) 0.052(3) 0.010(3) 0.009(3) 0.003(3)
Li1 0.063(5) 0.058(5) 0.042(5) -0.001(4) 0.007(4) -0.003(4)
Se2 0.0487(3) 0.0849(4) 0.0448(3) -0.0051(3) 0.0053(2) -0.0020(3)
P2 0.0641(9) 0.0739(9) 0.0392(8) -0.0011(7) 0.0030(6) -0.0124(7)
N2 0.070(3) 0.057(3) 0.051(3) 0.006(2) 0.008(2) 0.004(2)
C2 0.111(5) 0.086(4) 0.059(4) -0.008(3) 0.005(3) 0.000(4)
Li2 0.060(5) 0.078(6) 0.069(6) -0.001(5) 0.013(5) -0.005(5)
Se3 0.0650(3) 0.0783(4) 0.0521(3) -0.0035(3) 0.0136(3) 0.0080(3)
N3 0.069(3) 0.072(3) 0.059(3) -0.011(2) -0.002(2) 0.008(2)
C3 0.185(8) 0.085(5) 0.061(4) 0.028(4) 0.020(5) -0.001(5)
Li3 0.097(7) 0.070(6) 0.062(6) 0.000(5) -0.004(5) 0.008(5)
Se4 0.0775(4) 0.0629(3) 0.0405(3) -0.0012(2) 0.0006(3) -0.0032(3)
N4 0.067(3) 0.081(3) 0.075(3) -0.014(3) 0.017(3) -0.011(3)
C4 0.201(8) 0.086(5) 0.069(5) 0.002(4) 0.011(5) 0.053(5)
Li4 0.081(6) 0.084(6) 0.052(6) 0.003(5) 0.017(5) -0.005(5)
Se5 0.0948(4) 0.0888(4) 0.0525(4) -0.0084(3) 0.0064(3) -0.0344(3)
N5 0.085(3) 0.065(3) 0.054(3) 0.003(2) -0.001(2) 0.001(2)
C5 0.146(6) 0.083(4) 0.067(5) 0.001(4) 0.004(4) 0.020(4)
Se6 0.0882(4) 0.0865(4) 0.0527(4) 0.0124(3) -0.0130(3) -0.0105(3)
N6 0.083(3) 0.076(3) 0.070(3) 0.018(3) 0.009(3) 0.014(3)
C6 0.089(4) 0.063(4) 0.081(4) 0.009(3) 0.020(3) 0.011(3)
N7 0.078(3) 0.090(3) 0.055(3) -0.005(3) 0.001(2) 0.003(3)
C7 0.081(4) 0.087(4) 0.074(4) 0.014(3) 0.010(3) 0.018(3)
N8 0.068(3) 0.074(3) 0.052(3) -0.008(2) 0.005(2) -0.007(2)
C8 0.072(4) 0.081(4) 0.095(5) -0.025(4) 0.000(3) -0.004(3)
C9 0.084(4) 0.057(3) 0.070(4) 0.000(3) 0.032(3) 0.003(3)
C10 0.120(5) 0.069(4) 0.058(4) 0.011(3) 0.031(4) 0.004(4)
C11 0.110(5) 0.095(5) 0.103(6) 0.030(4) 0.004(4) 0.038(4)
C12 0.095(5) 0.079(4) 0.115(6) -0.017(4) 0.016(4) -0.014(4)
C13 0.110(5) 0.089(5) 0.084(5) -0.021(4) 0.002(4) 0.020(4)
C14 0.113(5) 0.087(4) 0.087(5) 0.012(4) 0.023(4) 0.012(4)
C15 0.080(4) 0.108(5) 0.072(4) -0.009(4) -0.020(4) 0.016(4)
C16 0.058(4) 0.116(5) 0.106(6) -0.017(4) -0.013(4) -0.013(4)
C17 0.115(5) 0.105(5) 0.093(5) -0.008(4) 0.049(4) -0.026(4)
C18 0.098(5) 0.089(4) 0.096(5) -0.031(4) 0.031(4) -0.026(4)
C19 0.056(3) 0.120(5) 0.058(4) -0.028(4) 0.008(3) -0.022(4)
C20 0.073(6) 0.064(7) 0.051(5) -0.014(6) 0.008(5) 0.009(6)
C21 0.091(7) 0.081(7) 0.056(6) -0.005(6) 0.014(6) 0.031(6)
C22 0.080(6) 0.110(7) 0.077(6) 0.007(6) 0.010(5) 0.023(5)
C23 0.080(6) 0.109(7) 0.074(6) 0.009(6) -0.001(5) 0.021(5)
C24 0.081(6) 0.079(6) 0.053(6) 0.001(5) 0.008(5) 0.009(5)
C20' 0.063(7) 0.055(9) 0.042(7) -0.023(7) 0.007(6) 0.003(7)
C21' 0.073(7) 0.091(8) 0.061(7) -0.012(7) 0.008(6) 0.020(7)
C22' 0.073(8) 0.103(8) 0.067(7) -0.010(7) 0.001(7) 0.040(7)
C23' 0.085(8) 0.098(8) 0.081(8) -0.003(7) -0.003(7) 0.052(7)
C24' 0.085(9) 0.080(9) 0.054(8) 0.003(7) -0.016(6) 0.034(8)
C25 0.096(5) 0.086(4) 0.076(5) 0.012(3) 0.003(4) 0.011(4)
C26 0.106(5) 0.091(4) 0.068(4) 0.011(3) -0.031(4) -0.017(4)
C27 0.117(5) 0.060(4) 0.080(5) -0.013(3) 0.005(4) 0.000(4)
C28 0.134(6) 0.069(4) 0.080(5) 0.001(4) 0.015(5) 0.013(4)
C29 0.110(5) 0.124(6) 0.088(5) 0.040(4) -0.002(4) 0.049(5)
C30 0.111(5) 0.104(5) 0.098(6) 0.028(4) 0.021(4) 0.016(4)
C31 0.104(7) 0.149(9) 0.082(7) 0.019(6) -0.010(5) 0.033(7)
C32 0.113(7) 0.138(9) 0.076(6) -0.031(6) 0.006(5) 0.010(6)
C33 0.059(4) 0.117(6) 0.060(5) 0.002(4) 0.013(4) -0.006(4)
C31' 0.070(15) 0.13(2) 0.079(18) 0.011(17) 0.008(13) -0.004(16)
C32' 0.13(2) 0.122(15) 0.10(2) -0.021(16) 0.02(2) 0.015(17)
C33' 0.075(14) 0.123(13) 0.060(12) 0.003(12) 0.019(11) -0.007(13)
C34 0.078(4) 0.096(4) 0.062(4) 0.019(3) 0.005(3) -0.009(3)
C35 0.135(6) 0.084(4) 0.090(5) -0.022(4) 0.011(4) 0.004(4)
C36 0.072(4) 0.137(6) 0.089(5) -0.018(4) -0.003(4) 0.007(4)

loop_
_atom_type_symbol
_atom_type_description
_atom_type_scat_dispersion_real
_atom_type_scat_dispersion_imag
_atom_type_scat_source
C C 0.0033 0.0016 'International Tables Vol C Tables 4.2.6.8 and 6.1.1.4'
H H 0.0000 0.0000 'International Tables Vol C Tables 4.2.6.8 and 6.1.1.4'
Li Li -0.0003 0.0001 'International Tables Vol C Tables 4.2.6.8 and 6.1.1.4'
N N 0.0061 0.0033 'International Tables Vol C Tables 4.2.6.8 and 6.1.1.4'
P P 0.1023 0.0942 'International Tables Vol C Tables 4.2.6.8 and 6.1.1.4'
Se Se -0.0929 2.2259 'International Tables Vol C Tables 4.2.6.8 and 6.1.1.4'

loop_
_geom_angle_atom_site_label_1
_geom_angle_atom_site_label_2
_geom_angle_atom_site_label_3
_geom_angle
_geom_angle_site_symmetry_1
_geom_angle_site_symmetry_3
_geom_angle_publ_flag
P1 Se1 Li1 80.08(18) . . ?
C1 P1 Se3 107.19(17) . . ?
C1 P1 Se1 108.67(19) . . ?
Se3 P1 Se1 114.92(6) . . ?
C1 P1 Se2 104.34(18) . . ?
Se3 P1 Se2 110.26(6) . . ?
Se1 P1 Se2 110.85(5) . . ?
C1 P1 Li2 115.4(3) . . ?
Se3 P1 Li2 55.13(18) . . ?
Se1 P1 Li2 135.75(18) . . ?
Se2 P1 Li2 55.23(18) . . ?
C1 P1 Li1 115.3(2) . . ?
Se3 P1 Li1 137.23(16) . . ?
Se1 P1 Li1 55.70(15) . . ?
Se2 P1 Li1 55.42(15) . . ?
Li2 P1 Li1 100.2(2) . . ?
C9 N1 C7 112.1(4) . . ?
C9 N1 C8 110.5(4) . . ?
C7 N1 C8 106.9(4) . . ?
C9 N1 Li1 104.5(4) . . ?
C7 N1 Li1 112.2(4) . . ?
C8 N1 Li1 110.8(4) . . ?
C2 C1 C6 109.9(5) . . ?
C2 C1 P1 114.0(4) . . ?
C6 C1 P1 112.0(4) . . ?
N2 Li1 N1 87.4(3) . . ?
N2 Li1 Se2 128.2(4) . . ?
N1 Li1 Se2 110.1(3) . . ?
N2 Li1 Se1 117.0(4) . . ?
N1 Li1 Se1 129.9(4) . . ?
Se2 Li1 Se1 89.0(2) . . ?
N2 Li1 C10 30.91(19) . . ?
N1 Li1 C10 57.8(2) . . ?
Se2 Li1 C10 125.8(3) . . ?
Se1 Li1 C10 141.9(3) . . ?
N2 Li1 P1 141.8(4) . . ?
N1 Li1 P1 130.8(3) . . ?
Se2 Li1 P1 44.91(13) . . ?
Se1 Li1 P1 44.22(12) . . ?
C10 Li1 P1 166.9(3) . . ?
P1 Se2 Li2 79.5(2) . . ?
P1 Se2 Li1 79.67(18) . . ?
Li2 Se2 Li1 133.0(3) . . ?
C19 P2 Se6 107.2(2) . . ?
C19 P2 Se5 107.4(2) . . ?
Se6 P2 Se5 115.21(7) . . ?
C19 P2 Se4 105.13(19) . . ?
Se6 P2 Se4 110.21(6) . . ?
Se5 P2 Se4 111.04(6) . . ?
C19 P2 Li3 110.1(3) . . ?
Se6 P2 Li3 54.88(18) . . ?
Se5 P2 Li3 142.4(2) . . ?
Se4 P2 Li3 56.33(18) . . ?
C19 P2 Li4 122.2(3) . . ?
Se6 P2 Li4 130.41(19) . . ?
Se5 P2 Li4 55.61(18) . . ?
Se4 P2 Li4 55.51(18) . . ?
Li3 P2 Li4 100.7(3) . . ?
C11 N2 C10 111.9(5) . . ?
C11 N2 C12 108.8(5) . . ?
C10 N2 C12 109.9(5) . . ?
C11 N2 Li1 112.3(4) . . ?
C10 N2 Li1 102.8(4) . . ?
C12 N2 Li1 111.0(4) . . ?
C1 C2 C3 110.1(5) . . ?
N3 Li2 N4 87.8(4) . . ?
N3 Li2 Se3 125.6(4) . . ?
N4 Li2 Se3 119.7(4) . . ?
N3 Li2 Se2 121.3(4) . . ?
N4 Li2 Se2 115.7(4) . . ?
Se3 Li2 Se2 89.8(3) . . ?
N3 Li2 P1 143.1(4) . . ?
N4 Li2 P1 128.9(4) . . ?
Se3 Li2 P1 44.53(15) . . ?
Se2 Li2 P1 45.32(15) . . ?
P1 Se3 Li2 80.3(2) . . ?
C14 N3 C13 109.4(5) . . ?
C14 N3 C15 110.2(5) . . ?
C13 N3 C15 110.1(5) . . ?
C14 N3 Li2 115.7(4) . . ?
C13 N3 Li2 109.2(5) . . ?
C15 N3 Li2 101.9(4) . . ?
C4 C3 C2 108.9(6) . . ?
N6 Li3 N5 87.4(4) . . ?
N6 Li3 Se6 117.0(4) . . ?
N5 Li3 Se6 128.1(5) . . ?
N6 Li3 Se4 122.4(5) . . ?
N5 Li3 Se4 116.4(4) . . ?
Se6 Li3 Se4 89.4(3) . . ?
N6 Li3 P2 140.4(5) . . ?
N5 Li3 P2 132.2(4) . . ?
Se6 Li3 P2 44.74(16) . . ?
Se4 Li3 P2 45.39(15) . . ?
P2 Se4 Li4 79.3(2) . . ?
P2 Se4 Li3 78.3(2) . . ?
Li4 Se4 Li3 131.5(3) . . ?
C16 N4 C18 111.4(5) . . ?
C16 N4 C17 110.2(5) . . ?
C18 N4 C17 109.1(5) . . ?
C16 N4 Li2 103.3(4) . . ?
C18 N4 Li2 109.9(4) . . ?
C17 N4 Li2 112.8(5) . . ?
C5 C4 C3 111.6(6) . . ?
N7 Li4 N8 88.3(4) . . ?
N7 Li4 Se5 116.6(4) . . ?
N8 Li4 Se5 120.3(4) . . ?
N7 Li4 Se4 118.2(4) . . ?
N8 Li4 Se4 126.9(5) . . ?
Se5 Li4 Se4 89.4(3) . . ?
N7 Li4 C33' 33.9(5) . . ?
N8 Li4 C33' 60.1(5) . . ?
Se5 Li4 C33' 145.4(7) . . ?
Se4 Li4 C33' 118.6(6) . . ?
N7 Li4 C33 33.4(2) . . ?
N8 Li4 C33 59.6(3) . . ?
Se5 Li4 C33 114.4(4) . . ?
Se4 Li4 C33 148.5(4) . . ?
C33' Li4 C33 32.4(6) . . ?
N7 Li4 P2 128.7(4) . . ?
N8 Li4 P2 142.7(4) . . ?
Se5 Li4 P2 44.30(14) . . ?
Se4 Li4 P2 45.19(14) . . ?
C33' Li4 P2 155.3(6) . . ?
C33 Li4 P2 151.3(4) . . ?
P2 Se5 Li4 80.1(2) . . ?
C26 N5 C25 108.9(5) . . ?
C26 N5 C27 111.2(5) . . ?
C25 N5 C27 108.7(4) . . ?
C26 N5 Li3 110.3(4) . . ?
C25 N5 Li3 114.6(4) . . ?
C27 N5 Li3 102.9(4) . . ?
C4 C5 C6 109.5(6) . . ?
P2 Se6 Li3 80.4(2) . . ?
C30 N6 C28 110.3(5) . . ?
C30 N6 C29 108.9(5) . . ?
C28 N6 C29 111.5(5) . . ?
C30 N6 Li3 113.0(5) . . ?
C28 N6 Li3 103.0(4) . . ?
C29 N6 Li3 110.1(5) . . ?
C1 C6 C5 111.5(5) . . ?
C32 N7 C31' 120.2(15) . . ?
C32 N7 C31 111.5(6) . . ?
C31' N7 C31 48.7(15) . . ?
C32 N7 C33' 56.7(8) . . ?
C31' N7 C33' 112.4(19) . . ?
C31 N7 C33' 152.7(12) . . ?
C32 N7 C32' 50.0(17) . . ?
C31' N7 C32' 104(2) . . ?
C31 N7 C32' 67.3(18) . . ?
C33' N7 C32' 107(2) . . ?
C32 N7 C33 109.4(6) . . ?
C31' N7 C33 61.9(17) . . ?
C31 N7 C33 110.0(6) . . ?
C33' N7 C33 60.1(10) . . ?
C32' N7 C33 147.9(16) . . ?
C32 N7 Li4 116.2(5) . . ?
C31' N7 Li4 123.5(15) . . ?
C31 N7 Li4 111.4(5) . . ?
C33' N7 Li4 95.6(11) . . ?
C32' N7 Li4 113.7(16) . . ?
C33 N7 Li4 97.4(4) . . ?
C35 N8 C34 110.3(5) . . ?
C35 N8 C36 109.1(5) . . ?
C34 N8 C36 110.2(5) . . ?
C35 N8 Li4 108.0(5) . . ?
C34 N8 Li4 103.9(4) . . ?
C36 N8 Li4 115.3(5) . . ?
N1 C9 C10 110.6(4) . . ?
N2 C10 C9 112.2(5) . . ?
N2 C10 Li1 46.3(3) . . ?
C9 C10 Li1 75.9(3) . . ?
N3 C15 C16 113.1(5) . . ?
N4 C16 C15 111.7(5) . . ?
C24' C19 C24 88.9(8) . . ?
C24' C19 C20 95.1(8) . . ?
C24 C19 C20 116.4(6) . . ?
C24' C19 C20' 120.0(8) . . ?
C24 C19 C20' 106.6(8) . . ?
C20 C19 C20' 26.0(5) . . ?
C24' C19 P2 118.3(7) . . ?
C24 C19 P2 117.4(5) . . ?
C20 C19 P2 115.7(5) . . ?
C20' C19 P2 105.1(6) . . ?
C21 C20 C19 113.3(8) . . ?
C20 C21 C22 113.3(9) . . ?
C21 C22 C23 110.8(9) . . ?
C22 C23 C24 109.8(8) . . ?
C19 C24 C23 115.3(7) . . ?
C21' C20' C19 109.3(9) . . ?
C22' C21' C20' 110.6(12) . . ?
C23' C22' C21' 111.7(13) . . ?
C22' C23' C24' 111.6(11) . . ?
C19 C24' C23' 110.3(10) . . ?
N5 C27 C28 110.3(5) . . ?
N6 C28 C27 112.0(5) . . ?
N7 C33 C34 110.4(5) . . ?
N7 C33 Li4 49.3(3) . . ?
C34 C33 Li4 79.1(4) . . ?
N7 C33' C34 108.3(13) . . ?
N7 C33' Li4 50.6(8) . . ?
C34 C33' Li4 79.8(9) . . ?
N8 C34 C33 109.7(5) . . ?
N8 C34 C33' 106.5(11) . . ?
C33 C34 C33' 58.1(10) . . ?
C101 C100 C105 120.0 . . ?
C101 C100 C106 117.7(7) . . ?
C105 C100 C106 121.6(7) . . ?
C102 C101 C100 120.0 . . ?
C101 C102 C103 120.0 . . ?
C104 C103 C102 120.0 . . ?
C103 C104 C105 120.0 . . ?
C104 C105 C100 120.0 . . ?
C100 C106 C100 27.6(11) 2_655 . ?

loop_
_geom_bond_atom_site_label_1
_geom_bond_atom_site_label_2
_geom_bond_distance
_geom_bond_site_symmetry_2
_geom_bond_publ_flag
Se1 P1 2.1770(14) . ?
Se1 Li1 2.579(8) . ?
P1 C1 1.857(5) . ?
P1 Se3 2.1705(13) . ?
P1 Se2 2.2065(14) . ?
P1 Li2 3.051(9) . ?
P1 Li1 3.075(8) . ?
N1 C9 1.445(6) . ?
N1 C7 1.475(6) . ?
N1 C8 1.482(6) . ?
N1 Li1 2.078(9) . ?
C1 C2 1.474(7) . ?
C1 C6 1.529(7) . ?
Li1 N2 2.054(9) . ?
Li1 Se2 2.573(8) . ?
Li1 C10 2.771(9) . ?
Se2 Li2 2.549(9) . ?
P2 C19 1.841(5) . ?
P2 Se6 2.1715(15) . ?
P2 Se5 2.1718(15) . ?
P2 Se4 2.2115(14) . ?
P2 Li3 3.042(10) . ?
P2 Li4 3.063(9) . ?
N2 C11 1.451(6) . ?
N2 C10 1.460(6) . ?
N2 C12 1.480(7) . ?
C2 C3 1.553(8) . ?
Li2 N3 2.092(10) . ?
Li2 N4 2.095(10) . ?
Li2 Se3 2.539(10) . ?
N3 C14 1.460(7) . ?
N3 C13 1.469(7) . ?
N3 C15 1.472(7) . ?
C3 C4 1.521(9) . ?
Li3 N6 2.081(11) . ?
Li3 N5 2.116(11) . ?
Li3 Se6 2.524(10) . ?
Li3 Se4 2.585(9) . ?
Se4 Li4 2.570(9) . ?
N4 C16 1.461(7) . ?
N4 C18 1.472(7) . ?
N4 C17 1.475(7) . ?
C4 C5 1.438(8) . ?
Li4 N7 2.060(10) . ?
Li4 N8 2.096(10) . ?
Li4 Se5 2.566(9) . ?
Li4 C33' 2.66(3) . ?
Li4 C33 2.697(11) . ?
N5 C26 1.469(6) . ?
N5 C25 1.471(7) . ?
N5 C27 1.488(7) . ?
C5 C6 1.546(7) . ?
N6 C30 1.459(7) . ?
N6 C28 1.472(8) . ?
N6 C29 1.474(7) . ?
N7 C32 1.442(8) . ?
N7 C31' 1.465(16) . ?
N7 C31 1.473(8) . ?
N7 C33' 1.487(18) . ?
N7 C32' 1.487(16) . ?
N7 C33 1.496(8) . ?
N8 C35 1.466(7) . ?
N8 C34 1.468(6) . ?
N8 C36 1.471(7) . ?
C9 C10 1.499(7) . ?
C15 C16 1.491(8) . ?
C19 C24' 1.336(11) . ?
C19 C24 1.443(9) . ?
C19 C20 1.555(10) . ?
C19 C20' 1.589(12) . ?
C20 C21 1.516(12) . ?
C21 C22 1.524(13) . ?
C22 C23 1.528(12) . ?
C23 C24 1.551(11) . ?
C20' C21' 1.532(14) . ?
C21' C22' 1.531(14) . ?
C22' C23' 1.520(16) . ?
C23' C24' 1.539(14) . ?
C27 C28 1.502(8) . ?
C33 C34 1.515(8) . ?
C33' C34 1.562(19) . ?
C100 C101 1.3900 . ?
C100 C105 1.3900 . ?
C100 C106 1.492(9) . ?
C101 C102 1.3900 . ?
C102 C103 1.3900 . ?
C103 C104 1.3900 . ?
C104 C105 1.3900 . ?
C106 C100 1.492(9) 2_655 ?
